data_7130852
loop_
_publ_author_name
'Otog, Nansalmaa'
'Gantogos, Bilguun'
'Fujisawa, Ikuhide'
'Iwasa, Seiji'

_publ_section_title
;
 Highly Enantioselective Synthesis of Norcaradiene Derivatives from
 Naphthyl Diazoacetamides Using a Ru(II)-Pheox Complex
;
_journal_name_full 'Chemical Communications'
_journal_paper_doi 10.1039/D2CC04355F
_journal_year 2022
_chemical_absolute_configuration ad
_chemical_formula_moiety 'C15 H15 N O S'
_chemical_formula_sum 'C15 H15 N O S'
_chemical_formula_weight 257.34
_space_group_crystal_system monoclinic
_space_group_IT_number 4
_space_group_name_Hall 'P 2yb'
_space_group_name_H-M_alt 'P 1 21 1'
_atom_sites_solution_hydrogens difmap
_atom_sites_solution_primary direct
_atom_sites_solution_secondary difmap
_audit_creation_method SHELXL-2018/1
_audit_update_record
;
2022-01-21 deposited with the CCDC.	2022-10-13 downloaded from the CCDC.
;
_cell_angle_alpha 90
_cell_angle_beta 94.163(4)
_cell_angle_gamma 90
_cell_formula_units_Z 2
_cell_length_a 6.4659(14)
_cell_length_b 7.0218(15)
_cell_length_c 14.113(3)
_cell_measurement_reflns_used 6365
_cell_measurement_temperature 120
_cell_measurement_theta_max 30.0
_cell_measurement_theta_min 2.9
_cell_volume 639.1(2)
_computing_cell_refinement
;
Rigaku CrystalClear-SM Expert 2.0 r16
;
_computing_data_collection
;
Rigaku CrystalClear-SM Expert 2.0 r16
;
_computing_data_reduction
;
Rigaku CrystalClear-SM Expert 2.0 r16
;
_computing_molecular_graphics 'Yadokari-XG 2009 (Wakita Nemoto et al., 2009)'
_computing_publication_material 'Yadokari-XG 2009 (Wakita,Nemoto et al., 2009)'
_computing_structure_refinement 'SHELXL-2018/1 (G.M. Sheldrick, 2018)'
_computing_structure_solution 'SHELXT-2014/5 (G.M. Sheldrick, 2014)'
_diffrn_ambient_temperature 120
_diffrn_detector_area_resol_mean 14.7059
_diffrn_measured_fraction_theta_full 0.994
_diffrn_measured_fraction_theta_max 0.997
_diffrn_measurement_device_type
;
AFC7R, 4-circle diffractometer with Mercury CCD camera (Rigaku Corp.)
;
_diffrn_measurement_method
;
Oscillation method with Fine-Slice process
profile data from \f-scans
;
_diffrn_radiation_monochromator 'Graphite Monochromator'
_diffrn_radiation_probe x-ray
_diffrn_radiation_type MoK\a
_diffrn_radiation_wavelength 0.71075
_diffrn_reflns_av_R_equivalents 0.0329
_diffrn_reflns_av_unetI/netI 0.0409
_diffrn_reflns_Laue_measured_fraction_full 0.994
_diffrn_reflns_Laue_measured_fraction_max 0.997
_diffrn_reflns_limit_h_max 9
_diffrn_reflns_limit_h_min -9
_diffrn_reflns_limit_k_max 10
_diffrn_reflns_limit_k_min -10
_diffrn_reflns_limit_l_max 21
_diffrn_reflns_limit_l_min -18
_diffrn_reflns_number 12012
_diffrn_reflns_point_group_measured_fraction_full 0.994
_diffrn_reflns_point_group_measured_fraction_max 0.992
_diffrn_reflns_theta_full 25.242
_diffrn_reflns_theta_max 32.033
_diffrn_reflns_theta_min 2.894
_diffrn_source 'Rotating Anode'
_exptl_absorpt_coefficient_mu 0.240
_exptl_absorpt_correction_T_max 0.972
_exptl_absorpt_correction_T_min 0.876
_exptl_absorpt_correction_type numerical
_exptl_absorpt_process_details 'NUMABS (Rigaku Corp.)'
_exptl_crystal_colour Colorless
_exptl_crystal_density_diffrn 1.337
_exptl_crystal_description Platelet
_exptl_crystal_F_000 272
_exptl_crystal_recrystallization_method 'Re-crystallisation from solvent: Dichloromethane/Hexane'
_exptl_crystal_size_max 0.35
_exptl_crystal_size_mid 0.30
_exptl_crystal_size_min 0.03
_refine_diff_density_max 0.289
_refine_diff_density_min -0.535
_refine_diff_density_rms 0.058
_refine_ls_abs_structure_details
;
 Flack x determined using 1733 quotients [(I+)-(I-)]/[(I+)+(I-)]
 (Parsons, Flack and Wagner, Acta Cryst. B69 (2013) 249-259).
;
_refine_ls_abs_structure_Flack -0.04(2)
_refine_ls_extinction_method none
_refine_ls_goodness_of_fit_ref 1.081
_refine_ls_hydrogen_treatment refall
_refine_ls_matrix_type full
_refine_ls_number_parameters 223
_refine_ls_number_reflns 4426
_refine_ls_number_restraints 1
_refine_ls_restrained_S_all 1.081
_refine_ls_R_factor_all 0.0430
_refine_ls_R_factor_gt 0.0399
_refine_ls_shift/su_max 0.000
_refine_ls_shift/su_mean 0.000
_refine_ls_structure_factor_coef Fsqd
_refine_ls_weighting_details 'w=1/[\s^2^(Fo^2^)+(0.0460P)^2^+0.0863P] where P=(Fo^2^+2Fc^2^)/3'
_refine_ls_weighting_scheme calc
_refine_ls_wR_factor_gt 0.0943
_refine_ls_wR_factor_ref 0.0977
_reflns_Friedel_coverage 0.858
_reflns_Friedel_fraction_full 0.992
_reflns_Friedel_fraction_max 0.987
_reflns_number_gt 4097
_reflns_number_total 4426
_reflns_threshold_expression 'I > 2\s(I)'
_cod_data_source_file d2cc04355f2.cif
_cod_data_source_block iw2201
_cod_depositor_comments
;
The following automatic conversions were performed:

data item '_exptl_absorpt_correction_type' value 'Numerical' was
changed to 'numerical' in accordance with the
/home/data/users/saulius/crontab/automatic-downloads/rss-feeds/RSC/lib/dictionaries/cif_core.dic
dictionary named 'cif_core.dic' version 2.4.2 last updated on
2011-04-26.

Automatic conversion script
Id: cif_fix_values 7556 2019-12-06 15:28:31Z antanas 
;
_cod_original_sg_symbol_H-M 'P 21'
_cod_database_code 7130852
_shelx_space_group_comment
;
The symmetry employed for this shelxl refinement is uniquely defined
by the following loop, which should always be used as a source of
symmetry information in preference to the above space-group names.
They are only intended as comments.
;
_shelx_estimated_absorpt_t_min 0.921
_shelx_estimated_absorpt_t_max 0.993

loop_
_space_group_symop_operation_xyz
'x, y, z'
'-x, y+1/2, -z'

loop_
_atom_site_label
_atom_site_type_symbol
_atom_site_fract_x
_atom_site_fract_y
_atom_site_fract_z
_atom_site_U_iso_or_equiv
_atom_site_adp_type
_atom_site_occupancy
_atom_site_site_symmetry_order
_atom_site_calc_flag
_atom_site_refinement_flags_posn
_atom_site_refinement_flags_adp
_atom_site_refinement_flags_occupancy
_atom_site_disorder_assembly
_atom_site_disorder_group
S1 S 0.80839(7) 0.59767(8) 0.41996(3) 0.02130(11) Uani 1 1 d . . . . .
C1 C 0.9159(3) 0.6021(3) 0.53132(11) 0.0171(3) Uani 1 1 d . . . . .
N1 N 1.1177(2) 0.5973(3) 0.55762(10) 0.0192(3) Uani 1 1 d . . . . .
C2 C 1.1688(3) 0.6274(3) 0.65936(14) 0.0218(4) Uani 1 1 d . . . . .
H1 H 1.254(5) 0.515(5) 0.684(2) 0.033(8) Uiso 1 1 d . . . . .
H2 H 1.254(4) 0.753(4) 0.6702(18) 0.018(6) Uiso 1 1 d . . . . .
C3 C 0.9599(3) 0.6403(3) 0.70115(14) 0.0201(4) Uani 1 1 d . . . . .
C4 C 0.7986(3) 0.6186(3) 0.61721(12) 0.0186(3) Uani 1 1 d . . . . .
H3 H 0.666(5) 0.691(4) 0.617(2) 0.024(7) Uiso 1 1 d . . . . .
C5 C 0.8298(3) 0.4611(3) 0.69163(14) 0.0192(4) Uani 1 1 d . . . . .
H4 H 0.896(4) 0.343(4) 0.6690(18) 0.018(6) Uiso 1 1 d . . . . .
C6 C 0.6687(3) 0.4355(3) 0.76016(13) 0.0193(4) Uani 1 1 d . . . . .
C7 C 0.5582(3) 0.2660(3) 0.76326(15) 0.0219(4) Uani 1 1 d . . . . .
H5 H 0.591(5) 0.163(4) 0.723(2) 0.030(8) Uiso 1 1 d . . . . .
C8 C 0.3988(4) 0.2429(3) 0.82363(15) 0.0240(4) Uani 1 1 d . . . . .
H6 H 0.326(5) 0.115(6) 0.824(2) 0.045(9) Uiso 1 1 d . . . . .
C9 C 0.3502(3) 0.3924(3) 0.88306(14) 0.0239(4) Uani 1 1 d . . . . .
C10 C 0.4657(4) 0.5594(3) 0.88436(15) 0.0248(4) Uani 1 1 d . . . . .
H7 H 0.440(5) 0.658(5) 0.930(2) 0.038(9) Uiso 1 1 d . . . . .
C11 C 0.6261(3) 0.5838(4) 0.82379(12) 0.0211(3) Uani 1 1 d . . . . .
C12 C 0.7573(4) 0.7529(3) 0.83053(15) 0.0250(4) Uani 1 1 d . . . . .
H8 H 0.733(5) 0.849(5) 0.876(2) 0.035(8) Uiso 1 1 d . . . . .
C13 C 0.9194(4) 0.7749(3) 0.77705(15) 0.0236(4) Uani 1 1 d . . . . .
H9 H 1.004(5) 0.889(5) 0.784(2) 0.030(7) Uiso 1 1 d . . . . .
C14 C 1.2832(3) 0.5796(4) 0.49444(15) 0.0238(4) Uani 1 1 d . . . . .
H10 H 1.381(6) 0.495(5) 0.524(2) 0.037(9) Uiso 1 1 d . . . . .
H11 H 1.227(5) 0.541(5) 0.429(2) 0.033(8) Uiso 1 1 d . . . . .
H12 H 1.355(5) 0.710(6) 0.490(2) 0.034(8) Uiso 1 1 d . . . . .
O1 O 0.1922(3) 0.3879(3) 0.94258(12) 0.0309(4) Uani 1 1 d . . . . .
C15 C 0.0590(4) 0.2254(4) 0.93748(19) 0.0340(5) Uani 1 1 d . . . . .
H13 H -0.043(5) 0.248(5) 0.985(2) 0.033(8) Uiso 1 1 d . . . . .
H15 H 0.147(5) 0.104(7) 0.959(2) 0.053(10) Uiso 1 1 d . . . . .
H14 H -0.008(5) 0.214(6) 0.872(2) 0.046(9) Uiso 1 1 d . . . . .

loop_
_atom_site_aniso_label
_atom_site_aniso_U_11
_atom_site_aniso_U_22
_atom_site_aniso_U_33
_atom_site_aniso_U_23
_atom_site_aniso_U_13
_atom_site_aniso_U_12
S1 0.0215(2) 0.0240(2) 0.01835(19) -0.00015(19) 0.00151(14) -0.0011(2)
C1 0.0170(7) 0.0156(7) 0.0189(7) 0.0007(8) 0.0021(5) -0.0001(8)
N1 0.0162(6) 0.0211(7) 0.0204(6) 0.0014(8) 0.0017(5) 0.0007(8)
C2 0.0192(8) 0.0250(11) 0.0209(8) 0.0014(7) -0.0004(6) -0.0008(7)
C3 0.0203(8) 0.0201(10) 0.0197(8) 0.0010(6) 0.0006(6) -0.0015(6)
C4 0.0161(7) 0.0206(9) 0.0191(7) 0.0004(7) 0.0015(5) 0.0011(7)
C5 0.0195(8) 0.0184(9) 0.0198(8) -0.0006(7) 0.0017(6) 0.0001(7)
C6 0.0194(8) 0.0211(9) 0.0173(8) 0.0009(7) 0.0005(6) -0.0002(7)
C7 0.0240(9) 0.0196(9) 0.0222(9) -0.0008(7) 0.0026(7) 0.0008(8)
C8 0.0261(10) 0.0234(10) 0.0227(9) 0.0016(8) 0.0034(7) -0.0027(8)
C9 0.0267(10) 0.0277(10) 0.0178(8) 0.0037(8) 0.0048(7) -0.0028(8)
C10 0.0296(10) 0.0255(11) 0.0198(8) -0.0017(7) 0.0061(7) 0.0006(8)
C11 0.0236(8) 0.0229(9) 0.0170(7) -0.0011(8) 0.0021(6) -0.0013(9)
C12 0.0328(11) 0.0218(10) 0.0206(9) -0.0045(8) 0.0037(8) -0.0030(8)
C13 0.0274(10) 0.0215(9) 0.0220(9) -0.0027(7) 0.0011(7) -0.0043(8)
C14 0.0189(8) 0.0248(11) 0.0282(9) 0.0021(9) 0.0062(6) 0.0015(8)
O1 0.0327(9) 0.0353(10) 0.0261(8) -0.0014(7) 0.0129(6) -0.0054(7)
C15 0.0294(12) 0.0426(15) 0.0308(11) 0.0002(10) 0.0073(9) -0.0094(11)

loop_
_atom_type_symbol
_atom_type_description
_atom_type_scat_dispersion_real
_atom_type_scat_dispersion_imag
_atom_type_scat_source
C C 0.0033 0.0016 'International Tables Vol C Tables 4.2.6.8 and 6.1.1.4'
H H 0.0000 0.0000 'International Tables Vol C Tables 4.2.6.8 and 6.1.1.4'
N N 0.0061 0.0033 'International Tables Vol C Tables 4.2.6.8 and 6.1.1.4'
O O 0.0106 0.0060 'International Tables Vol C Tables 4.2.6.8 and 6.1.1.4'
S S 0.1246 0.1234 'International Tables Vol C Tables 4.2.6.8 and 6.1.1.4'

loop_
_geom_angle_atom_site_label_1
_geom_angle_atom_site_label_2
_geom_angle_atom_site_label_3
_geom_angle
_geom_angle_site_symmetry_1
_geom_angle_site_symmetry_3
_geom_angle_publ_flag
N1 C1 C4 108.90(15) . . ?
N1 C1 S1 126.43(13) . . ?
C4 C1 S1 124.65(13) . . ?
C1 N1 C14 125.74(15) . . ?
C1 N1 C2 114.60(15) . . ?
C14 N1 C2 119.48(15) . . ?
N1 C2 C3 104.24(15) . . ?
N1 C2 H1 107.4(18) . . ?
C3 C2 H1 113.4(19) . . ?
N1 C2 H2 110.1(14) . . ?
C3 C2 H2 111.7(15) . . ?
H1 C2 H2 110(2) . . ?
C13 C3 C5 118.23(18) . . ?
C13 C3 C2 122.31(17) . . ?
C5 C3 C2 114.86(17) . . ?
C13 C3 C4 118.86(18) . . ?
C5 C3 C4 60.33(13) . . ?
C2 C3 C4 105.65(16) . . ?
C1 C4 C3 106.34(15) . . ?
C1 C4 C5 117.12(18) . . ?
C3 C4 C5 59.40(12) . . ?
C1 C4 H3 122.3(16) . . ?
C3 C4 H3 119.0(16) . . ?
C5 C4 H3 115.9(17) . . ?
C6 C5 C3 117.03(17) . . ?
C6 C5 C4 118.13(17) . . ?
C3 C5 C4 60.27(13) . . ?
C6 C5 H4 116.6(16) . . ?
C3 C5 H4 118.1(17) . . ?
C4 C5 H4 114.8(15) . . ?
C7 C6 C11 119.06(19) . . ?
C7 C6 C5 120.72(18) . . ?
C11 C6 C5 120.22(18) . . ?
C6 C7 C8 121.6(2) . . ?
C6 C7 H5 119.4(18) . . ?
C8 C7 H5 119.0(18) . . ?
C9 C8 C7 119.3(2) . . ?
C9 C8 H6 122.7(19) . . ?
C7 C8 H6 118.0(19) . . ?
O1 C9 C10 115.8(2) . . ?
O1 C9 C8 124.2(2) . . ?
C10 C9 C8 119.9(2) . . ?
C9 C10 C11 121.1(2) . . ?
C9 C10 H7 120(2) . . ?
C11 C10 H7 119(2) . . ?
C10 C11 C6 118.9(2) . . ?
C10 C11 C12 120.82(19) . . ?
C6 C11 C12 120.09(18) . . ?
C13 C12 C11 122.0(2) . . ?
C13 C12 H8 118(2) . . ?
C11 C12 H8 120(2) . . ?
C12 C13 C3 121.6(2) . . ?
C12 C13 H9 119.5(19) . . ?
C3 C13 H9 118.6(19) . . ?
N1 C14 H10 107(2) . . ?
N1 C14 H11 110.6(19) . . ?
H10 C14 H11 115(3) . . ?
N1 C14 H12 108.5(19) . . ?
H10 C14 H12 107(3) . . ?
H11 C14 H12 109(3) . . ?
C9 O1 C15 117.49(19) . . ?
O1 C15 H13 106(2) . . ?
O1 C15 H15 109(2) . . ?
H13 C15 H15 108(3) . . ?
O1 C15 H14 110(2) . . ?
H13 C15 H14 112(3) . . ?
H15 C15 H14 113(3) . . ?

loop_
_geom_bond_atom_site_label_1
_geom_bond_atom_site_label_2
_geom_bond_distance
_geom_bond_site_symmetry_2
_geom_bond_publ_flag
S1 C1 1.6720(17) . ?
C1 N1 1.331(2) . ?
C1 C4 1.480(2) . ?
N1 C14 1.447(2) . ?
N1 C2 1.465(2) . ?
C2 C3 1.516(3) . ?
C2 H1 1.01(3) . ?
C2 H2 1.04(3) . ?
C3 C13 1.466(3) . ?
C3 C5 1.514(3) . ?
C3 C4 1.528(3) . ?
C4 C5 1.529(3) . ?
C4 H3 1.00(3) . ?
C5 C6 1.483(3) . ?
C5 H4 1.00(3) . ?
C6 C7 1.391(3) . ?
C6 C11 1.415(3) . ?
C7 C8 1.394(3) . ?
C7 H5 0.96(3) . ?
C8 C9 1.394(3) . ?
C8 H6 1.01(4) . ?
C9 O1 1.369(3) . ?
C9 C10 1.390(3) . ?
C10 C11 1.401(3) . ?
C10 H7 0.97(3) . ?
C11 C12 1.458(3) . ?
C12 C13 1.344(3) . ?
C12 H8 0.95(3) . ?
C13 H9 0.97(3) . ?
C14 H10 0.94(4) . ?
C14 H11 1.00(3) . ?
C14 H12 1.03(4) . ?
O1 C15 1.428(3) . ?
C15 H13 0.99(3) . ?
C15 H15 1.06(5) . ?
C15 H14 1.00(3) . ?

loop_
_geom_hbond_atom_site_label_D
_geom_hbond_atom_site_label_H
_geom_hbond_atom_site_label_A
_geom_hbond_distance_DH
_geom_hbond_distance_HA
_geom_hbond_distance_DA
_geom_hbond_angle_DHA
_geom_hbond_site_symmetry_A
_geom_hbond_publ_flag
C2 H2 S1 1.04(3) 2.75(3) 3.493(2) 127.9(18) 2_756 yes

loop_
_geom_torsion_atom_site_label_1
_geom_torsion_atom_site_label_2
_geom_torsion_atom_site_label_3
_geom_torsion_atom_site_label_4
_geom_torsion
_geom_torsion_site_symmetry_1
_geom_torsion_site_symmetry_2
_geom_torsion_site_symmetry_3
_geom_torsion_site_symmetry_4
_geom_torsion_publ_flag
C4 C1 N1 C14 179.2(2) . . . . ?
S1 C1 N1 C14 -2.6(4) . . . . ?
C4 C1 N1 C2 -5.6(3) . . . . ?
S1 C1 N1 C2 172.59(18) . . . . ?
C1 N1 C2 C3 4.0(3) . . . . ?
C14 N1 C2 C3 179.5(2) . . . . ?
N1 C2 C3 C13 -141.2(2) . . . . ?
N1 C2 C3 C5 63.3(2) . . . . ?
N1 C2 C3 C4 -0.8(2) . . . . ?
N1 C1 C4 C3 4.7(3) . . . . ?
S1 C1 C4 C3 -173.52(16) . . . . ?
N1 C1 C4 C5 -58.9(3) . . . . ?
S1 C1 C4 C5 122.96(19) . . . . ?
C13 C3 C4 C1 139.9(2) . . . . ?
C5 C3 C4 C1 -112.2(2) . . . . ?
C2 C3 C4 C1 -2.2(2) . . . . ?
C13 C3 C4 C5 -107.9(2) . . . . ?
C2 C3 C4 C5 110.05(17) . . . . ?
C13 C3 C5 C6 0.4(3) . . . . ?
C2 C3 C5 C6 156.95(17) . . . . ?
C4 C3 C5 C6 -108.56(19) . . . . ?
C13 C3 C5 C4 109.0(2) . . . . ?
C2 C3 C5 C4 -94.49(18) . . . . ?
C1 C4 C5 C6 -159.57(17) . . . . ?
C3 C4 C5 C6 106.74(19) . . . . ?
C1 C4 C5 C3 93.69(19) . . . . ?
C3 C5 C6 C7 -172.85(17) . . . . ?
C4 C5 C6 C7 118.2(2) . . . . ?
C3 C5 C6 C11 6.8(3) . . . . ?
C4 C5 C6 C11 -62.2(2) . . . . ?
C11 C6 C7 C8 3.7(3) . . . . ?
C5 C6 C7 C8 -176.56(19) . . . . ?
C6 C7 C8 C9 -0.7(3) . . . . ?
C7 C8 C9 O1 177.6(2) . . . . ?
C7 C8 C9 C10 -2.6(3) . . . . ?
O1 C9 C10 C11 -177.44(19) . . . . ?
C8 C9 C10 C11 2.7(3) . . . . ?
C9 C10 C11 C6 0.4(3) . . . . ?
C9 C10 C11 C12 -175.2(2) . . . . ?
C7 C6 C11 C10 -3.6(3) . . . . ?
C5 C6 C11 C10 176.73(18) . . . . ?
C7 C6 C11 C12 172.08(19) . . . . ?
C5 C6 C11 C12 -7.6(3) . . . . ?
C10 C11 C12 C13 176.2(2) . . . . ?
C6 C11 C12 C13 0.6(3) . . . . ?
C11 C12 C13 C3 7.0(3) . . . . ?
C5 C3 C13 C12 -7.3(3) . . . . ?
C2 C3 C13 C12 -162.1(2) . . . . ?
C4 C3 C13 C12 62.4(3) . . . . ?
C10 C9 O1 C15 174.8(2) . . . . ?
C8 C9 O1 C15 -5.3(3) . . . . ?
